data_7201351
loop_
_publ_author_name
'Neumann, Marcus Aurelius'
'Perrin, Marc-Antoine'

_publ_section_title
;
 Can crystal structure prediction guide experimentalists to a new
 polymorph of paracetamol?
;
_journal_issue 11
_journal_name_full CrystEngComm
_journal_page_first 2475
_journal_paper_doi 10.1039/b909819d
_journal_volume 11
_journal_year 2009
_space_group_IT_number 9
_symmetry_cell_setting monoclinic
_symmetry_Int_Tables_number 9
_symmetry_space_group_name_Hall 'C -2yc'
_symmetry_space_group_name_H-M 'C 1 c 1'
_cell_angle_alpha 90.000000
_cell_angle_beta 78.023086
_cell_angle_gamma 90.000000
_cell_length_a 15.059093
_cell_length_b 8.680836
_cell_length_c 11.602782
_cell_volume 1483.761
_cod_data_source_file b909819d.txt
_cod_data_source_block 3
_cod_original_sg_symbol_H-M 'C c'
_cod_struct_determination_method theoretical
_cod_database_code 7201351

loop_
_symmetry_equiv_pos_site_id
_symmetry_equiv_pos_as_xyz
1 x,y,z
2 x,-y,z+1/2
3 x+1/2,y+1/2,z
4 x+1/2,-y+1/2,z+1/2

loop_
_atom_site_label
_atom_site_type_symbol
_atom_site_fract_x
_atom_site_fract_y
_atom_site_fract_z
C0_0 C -0.638453 0.325291 -0.207159
C1_0 C -0.674534 0.459731 -0.245505
C2_0 C -0.601213 0.331031 -0.106258
N3_0 N -0.636919 0.192866 -0.278668
C4_0 C -0.670762 0.598510 -0.187281
H5_0 H -0.706689 0.455229 -0.321227
C6_0 C -0.596964 0.470512 -0.048255
H7_0 H -0.573388 0.227561 -0.075172
C8_0 C -0.640695 0.042829 -0.247394
H9_0 H -0.635207 0.215347 -0.366041
C10_0 C -0.629862 0.606105 -0.089608
H11_0 H -0.701450 0.700932 -0.215866
H12_0 H -0.567105 0.474761 0.029380
C13_0 C -0.635140 -0.068030 -0.348545
O14_0 O -0.649720 -0.001134 -0.142427
O15_0 O -0.622769 0.742534 -0.032965
H16_0 H -0.702523 -0.118113 -0.345483
H17_0 H -0.613289 -0.012878 -0.434401
H18_0 H -0.588051 -0.161154 -0.339659
H19_0 H -0.636715 0.832618 -0.081840
H17_1 H -0.807129 0.120405 -0.053534
C13_1 C -0.876306 0.073957 -0.028260
C8_1 C -0.879795 -0.036825 0.072522
H16_1 H -0.923201 0.169621 -0.000225
H18_1 H -0.892829 0.020088 -0.106283
N3_1 N -0.883456 -0.187147 0.043071
O14_1 O -0.877712 0.007102 0.175052
C0_1 C -0.883428 -0.319841 0.113929
H9_1 H -0.881822 -0.210103 -0.044216
C1_1 C -0.847246 -0.454337 0.056079
C2_1 C -0.920880 -0.325818 0.234914
C4_1 C -0.848441 -0.592090 0.116942
H5_1 H -0.816314 -0.450665 -0.037293
C6_1 C -0.923556 -0.465080 0.295528
H7_1 H -0.949601 -0.222708 0.280986
C10_1 C -0.888084 -0.599662 0.236995
H11_1 H -0.817045 -0.693725 0.071397
H12_1 H -0.954760 -0.469739 0.388819
O15_1 O -0.891265 -0.735480 0.297751
H19_1 H -0.884047 -0.826369 0.241901
